data_7021717
loop_
_publ_author_name
'Beckmann, Jens'
'Bolsinger, Jens'
'Duthie, Andrew'
'Finke, Pamela'

_publ_section_title
;
 Diarylhalotelluronium(iv) cations [(8-Me2NC10H6)2TeX](+) (X = Cl, Br, I)
 stabilized by intramolecularly coordinating N-donor substituents.
;
_journal_issue 34
_journal_name_full 'Dalton transactions (Cambridge, England : 2003)'
_journal_page_first 12193
_journal_page_last 12202
_journal_paper_doi 10.1039/c3dt51011e
_journal_volume 42
_journal_year 2013
_chemical_formula_sum 'C24 H25 I3 N2 O Te'
_chemical_formula_weight 865.76
_chemical_name_systematic
;
?
;
_space_group_IT_number 14
_symmetry_cell_setting monoclinic
_symmetry_space_group_name_Hall '-P 2yn'
_symmetry_space_group_name_H-M 'P 1 21/n 1'
_atom_sites_solution_hydrogens geom
_atom_sites_solution_primary direct
_atom_sites_solution_secondary difmap
_audit_creation_method SHELXL-97
_cell_angle_alpha 90.00
_cell_angle_beta 94.176(8)
_cell_angle_gamma 90.00
_cell_formula_units_Z 4
_cell_length_a 11.2981(10)
_cell_length_b 12.4425(7)
_cell_length_c 19.6474(19)
_cell_measurement_temperature 150
_cell_volume 2754.6(4)
_computing_structure_refinement 'SHELXL-97 (Sheldrick, 1997)'
_diffrn_ambient_temperature 150
_diffrn_measured_fraction_theta_full 0.978
_diffrn_measured_fraction_theta_max 0.978
_diffrn_radiation_monochromator graphite
_diffrn_radiation_source 'fine-focus sealed tube'
_diffrn_radiation_type MoK\a
_diffrn_radiation_wavelength 0.71073
_diffrn_reflns_av_R_equivalents 0.0406
_diffrn_reflns_av_sigmaI/netI 0.0454
_diffrn_reflns_limit_h_max 15
_diffrn_reflns_limit_h_min -15
_diffrn_reflns_limit_k_max 17
_diffrn_reflns_limit_k_min -14
_diffrn_reflns_limit_l_max 26
_diffrn_reflns_limit_l_min -19
_diffrn_reflns_number 19462
_diffrn_reflns_theta_full 29.21
_diffrn_reflns_theta_max 29.21
_diffrn_reflns_theta_min 2.70
_exptl_absorpt_coefficient_mu 4.460
_exptl_absorpt_correction_T_max 0.7780
_exptl_absorpt_correction_T_min 0.3670
_exptl_absorpt_correction_type refdelf
_exptl_absorpt_process_details 'Walker, N. & Stuart, D. (1983) Acta Cryst. A39, 158-166)'
_exptl_crystal_colour black
_exptl_crystal_density_diffrn 2.088
_exptl_crystal_density_method 'not measured'
_exptl_crystal_description prism
_exptl_crystal_F_000 1608
_exptl_crystal_size_max 0.33
_exptl_crystal_size_mid 0.21
_exptl_crystal_size_min 0.08
_refine_diff_density_max 1.522
_refine_diff_density_min -1.244
_refine_diff_density_rms 0.105
_refine_ls_extinction_method none
_refine_ls_goodness_of_fit_ref 0.849
_refine_ls_hydrogen_treatment mixed
_refine_ls_matrix_type full
_refine_ls_number_parameters 280
_refine_ls_number_reflns 7311
_refine_ls_number_restraints 0
_refine_ls_restrained_S_all 0.849
_refine_ls_R_factor_all 0.0607
_refine_ls_R_factor_gt 0.0354
_refine_ls_shift/su_max 0.000
_refine_ls_shift/su_mean 0.000
_refine_ls_structure_factor_coef Fsqd
_refine_ls_weighting_details 'calc w=1/[\s^2^(Fo^2^)+(0.0529P)^2^+0.0000P] where P=(Fo^2^+2Fc^2^)/3'
_refine_ls_weighting_scheme calc
_refine_ls_wR_factor_gt 0.0800
_refine_ls_wR_factor_ref 0.0864
_reflns_number_gt 5035
_reflns_number_total 7311
_reflns_threshold_expression >2sigma(I)
_cod_data_source_file c3dt51011e.txt
_cod_data_source_block 13
_cod_original_sg_symbol_H-M 'P 2 1 / n'
_cod_database_code 7021717

loop_
_symmetry_equiv_pos_as_xyz
'x, y, z'
'-x+1/2, y+1/2, -z+1/2'
'-x, -y, -z'
'x-1/2, -y-1/2, z-1/2'

loop_
_atom_site_label
_atom_site_type_symbol
_atom_site_fract_x
_atom_site_fract_y
_atom_site_fract_z
_atom_site_U_iso_or_equiv
_atom_site_adp_type
_atom_site_occupancy
_atom_site_symmetry_multiplicity
_atom_site_calc_flag
_atom_site_refinement_flags
C1 C 0.7166(4) -0.0278(5) 0.2913(3) 0.0599(13) Uani 1 1 d .
H1A H 0.6477 0.0082 0.3059 0.090 Uiso 1 1 calc R
H1B H 0.7793 -0.0243 0.3269 0.090 Uiso 1 1 calc R
H1C H 0.6976 -0.1017 0.2814 0.090 Uiso 1 1 calc R
C2 C 0.7734(4) 0.1407(4) 0.2423(3) 0.0582(13) Uani 1 1 d .
H2A H 0.7018 0.1717 0.2570 0.087 Uiso 1 1 calc R
H2B H 0.7937 0.1752 0.2010 0.087 Uiso 1 1 calc R
H2C H 0.8366 0.1505 0.2771 0.087 Uiso 1 1 calc R
C3 C 0.3981(5) 0.1335(5) 0.2150(3) 0.0645(15) Uani 1 1 d .
H3A H 0.3642 0.0684 0.2313 0.097 Uiso 1 1 calc R
H3B H 0.3458 0.1926 0.2220 0.097 Uiso 1 1 calc R
H3C H 0.4734 0.1463 0.2396 0.097 Uiso 1 1 calc R
C4 C 0.3040(4) 0.0891(6) 0.1040(4) 0.0728(17) Uani 1 1 d .
H4A H 0.2744 0.0256 0.1246 0.109 Uiso 1 1 calc R
H4B H 0.3189 0.0742 0.0575 0.109 Uiso 1 1 calc R
H4C H 0.2463 0.1456 0.1053 0.109 Uiso 1 1 calc R
C18 C 0.8599(4) -0.0294(4) 0.2070(3) 0.0493(11) Uani 1 1 d .
C17 C 0.9721(4) -0.0082(6) 0.2353(4) 0.080(2) Uani 1 1 d .
H17 H 0.9842 0.0457 0.2678 0.096 Uiso 1 1 calc R
C16 C 1.0696(5) -0.0691(9) 0.2147(6) 0.105(3) Uani 1 1 d .
H16 H 1.1461 -0.0531 0.2326 0.126 Uiso 1 1 calc R
C15 C 1.0519(6) -0.1501(9) 0.1693(6) 0.109(4) Uani 1 1 d .
H15 H 1.1164 -0.1913 0.1582 0.131 Uiso 1 1 calc R
C14 C 0.9382(5) -0.1742(5) 0.1383(4) 0.075(2) Uani 1 1 d .
C13 C 0.9151(8) -0.2578(6) 0.0905(5) 0.091(3) Uani 1 1 d .
H13 H 0.9775 -0.3015 0.0792 0.109 Uiso 1 1 calc R
C12 C 0.8074(8) -0.2762(5) 0.0613(5) 0.093(3) Uani 1 1 d .
H12 H 0.7950 -0.3337 0.0314 0.111 Uiso 1 1 calc R
C11 C 0.7114(6) -0.2090(4) 0.0753(3) 0.0676(16) Uani 1 1 d .
H11 H 0.6369 -0.2200 0.0531 0.081 Uiso 1 1 calc R
C10 C 0.7285(4) -0.1274(4) 0.1218(2) 0.0439(10) Uani 1 1 d .
C19 C 0.8406(4) -0.1093(4) 0.1571(3) 0.0494(12) Uani 1 1 d .
C20 C 0.6489(3) 0.1130(3) 0.0908(2) 0.0379(9) Uani 1 1 d .
C21 C 0.7568(4) 0.1088(4) 0.0636(3) 0.0482(11) Uani 1 1 d .
H21 H 0.7986 0.0444 0.0635 0.058 Uiso 1 1 calc R
C22 C 0.8045(4) 0.2023(5) 0.0356(3) 0.0645(16) Uani 1 1 d .
H22 H 0.8785 0.1997 0.0178 0.077 Uiso 1 1 calc R
C23 C 0.7423(5) 0.2970(5) 0.0348(3) 0.0639(16) Uani 1 1 d .
H23 H 0.7752 0.3584 0.0167 0.077 Uiso 1 1 calc R
C24 C 0.6301(4) 0.3029(4) 0.0605(3) 0.0487(11) Uani 1 1 d .
C25 C 0.5639(6) 0.4003(4) 0.0599(3) 0.0619(15) Uani 1 1 d .
H25 H 0.5969 0.4621 0.0426 0.074 Uiso 1 1 calc R
C26 C 0.4554(6) 0.4058(5) 0.0836(3) 0.0722(17) Uani 1 1 d .
H26 H 0.4137 0.4703 0.0818 0.087 Uiso 1 1 calc R
C27 C 0.4057(5) 0.3141(5) 0.1110(3) 0.0652(15) Uani 1 1 d .
H27 H 0.3306 0.3184 0.1273 0.078 Uiso 1 1 calc R
C28 C 0.4654(4) 0.2175(4) 0.1143(2) 0.0454(10) Uani 1 1 d .
C29 C 0.5803(4) 0.2092(3) 0.0894(2) 0.0393(9) Uani 1 1 d .
N1 N 0.7551(3) 0.0248(3) 0.2295(2) 0.0415(8) Uani 1 1 d .
N2 N 0.4150(3) 0.1229(3) 0.1418(2) 0.0469(9) Uani 1 1 d .
O1 O 0.4973(3) -0.0700(3) 0.05576(18) 0.0555(9) Uani 1 1 d .
H1 H 0.4490 -0.0235 0.0432 0.083 Uiso 1 1 calc R
Te1 Te 0.58594(2) -0.02348(2) 0.140510(15) 0.03571(7) Uani 1 1 d .
I1 I 0.37861(3) -0.27887(3) 0.15177(2) 0.06205(11) Uani 1 1 d .
I2 I 0.40950(2) -0.17579(3) 0.287895(18) 0.04901(9) Uani 1 1 d .
I3 I 0.43766(3) -0.05602(3) 0.41387(2) 0.06572(11) Uani 1 1 d .

loop_
_atom_site_aniso_label
_atom_site_aniso_U_11
_atom_site_aniso_U_22
_atom_site_aniso_U_33
_atom_site_aniso_U_23
_atom_site_aniso_U_13
_atom_site_aniso_U_12
C1 0.058(3) 0.082(4) 0.039(3) 0.012(3) -0.002(2) -0.011(3)
C2 0.061(3) 0.055(3) 0.058(4) -0.011(3) 0.001(2) -0.012(2)
C3 0.067(3) 0.069(3) 0.061(4) 0.011(3) 0.026(3) 0.028(3)
C4 0.047(2) 0.081(4) 0.090(5) 0.005(4) -0.002(3) 0.006(3)
C18 0.0390(19) 0.058(3) 0.051(3) 0.017(3) 0.0034(18) 0.0002(18)
C17 0.044(2) 0.104(5) 0.090(5) 0.030(4) -0.008(3) -0.004(3)
C16 0.034(2) 0.141(8) 0.140(9) 0.062(7) 0.002(3) 0.009(4)
C15 0.060(4) 0.134(8) 0.140(9) 0.074(7) 0.040(5) 0.050(5)
C14 0.063(3) 0.074(4) 0.092(5) 0.037(4) 0.037(3) 0.032(3)
C13 0.110(5) 0.066(4) 0.105(6) 0.019(4) 0.062(5) 0.048(4)
C12 0.136(7) 0.053(4) 0.096(6) -0.012(4) 0.058(5) 0.024(4)
C11 0.098(4) 0.044(3) 0.064(4) -0.007(3) 0.028(3) 0.011(3)
C10 0.058(2) 0.035(2) 0.040(3) 0.000(2) 0.0146(19) 0.0070(18)
C19 0.045(2) 0.048(3) 0.058(3) 0.019(2) 0.020(2) 0.0129(18)
C20 0.0442(19) 0.037(2) 0.032(2) 0.0040(18) -0.0005(16) -0.0034(15)
C21 0.048(2) 0.053(3) 0.043(3) 0.010(2) 0.0040(19) -0.0008(19)
C22 0.045(2) 0.079(4) 0.069(4) 0.028(3) 0.003(2) -0.011(2)
C23 0.074(3) 0.059(3) 0.056(4) 0.026(3) -0.012(3) -0.026(3)
C24 0.068(3) 0.043(2) 0.034(3) 0.007(2) -0.012(2) -0.009(2)
C25 0.100(4) 0.039(2) 0.044(3) 0.014(2) -0.017(3) -0.005(3)
C26 0.106(5) 0.054(3) 0.056(4) 0.001(3) -0.003(3) 0.033(3)
C27 0.084(4) 0.054(3) 0.058(4) 0.010(3) 0.010(3) 0.028(3)
C28 0.054(2) 0.047(2) 0.035(3) 0.001(2) 0.0007(19) 0.0129(19)
C29 0.050(2) 0.036(2) 0.031(2) 0.0026(18) -0.0075(17) -0.0008(16)
N1 0.0400(16) 0.0448(19) 0.039(2) 0.0050(18) 0.0004(14) -0.0034(14)
N2 0.0464(17) 0.049(2) 0.045(2) 0.0047(19) 0.0043(16) 0.0093(15)
O1 0.0627(19) 0.061(2) 0.041(2) -0.0010(18) -0.0077(15) -0.0062(16)
Te1 0.03895(12) 0.03353(13) 0.03496(15) 0.00077(12) 0.00487(9) 0.00003(10)
I1 0.05831(18) 0.0678(2) 0.0600(2) -0.00159(19) 0.00396(15) 0.00386(15)
I2 0.04141(13) 0.04893(17) 0.0574(2) 0.00935(15) 0.00859(12) -0.00402(11)
I3 0.0737(2) 0.0640(2) 0.0608(3) -0.00135(19) 0.01387(17) -0.01522(16)

loop_
_atom_type_symbol
_atom_type_description
_atom_type_scat_dispersion_real
_atom_type_scat_dispersion_imag
_atom_type_scat_source
C C 0.0033 0.0016 'International Tables Vol C Tables 4.2.6.8 and 6.1.1.4'
H H 0.0000 0.0000 'International Tables Vol C Tables 4.2.6.8 and 6.1.1.4'
N N 0.0061 0.0033 'International Tables Vol C Tables 4.2.6.8 and 6.1.1.4'
O O 0.0106 0.0060 'International Tables Vol C Tables 4.2.6.8 and 6.1.1.4'
Te Te -0.5308 1.6751 'International Tables Vol C Tables 4.2.6.8 and 6.1.1.4'
I I -0.4742 1.8119 'International Tables Vol C Tables 4.2.6.8 and 6.1.1.4'

loop_
_geom_angle_atom_site_label_1
_geom_angle_atom_site_label_2
_geom_angle_atom_site_label_3
_geom_angle
C17 C18 C19 120.7(5)
C17 C18 N1 122.4(6)
C19 C18 N1 116.8(4)
C18 C17 C16 119.7(8)
C15 C16 C17 120.3(7)
C16 C15 C14 121.9(6)
C15 C14 C13 124.1(7)
C15 C14 C19 117.4(8)
C13 C14 C19 118.4(6)
C12 C13 C14 122.3(5)
C13 C12 C11 120.4(7)
C10 C11 C12 119.8(7)
C11 C10 C19 121.4(5)
C11 C10 Te1 119.8(4)
C19 C10 Te1 118.8(3)
C18 C19 C10 122.9(4)
C18 C19 C14 119.7(5)
C10 C19 C14 117.4(6)
C21 C20 C29 121.6(4)
C21 C20 Te1 119.4(3)
C29 C20 Te1 119.0(3)
C20 C21 C22 119.9(5)
C23 C22 C21 120.2(5)
C22 C23 C24 121.1(5)
C23 C24 C29 119.6(5)
C23 C24 C25 122.0(5)
C29 C24 C25 118.4(5)
C26 C25 C24 122.2(5)
C25 C26 C27 119.6(5)
C28 C27 C26 121.4(5)
C27 C28 N2 121.9(4)
C27 C28 C29 120.2(5)
N2 C28 C29 117.9(4)
C24 C29 C20 117.6(4)
C24 C29 C28 118.2(4)
C20 C29 C28 124.2(4)
C18 N1 C2 113.3(4)
C18 N1 C1 109.9(4)
C2 N1 C1 109.9(4)
C18 N1 Te1 105.4(3)
C2 N1 Te1 115.6(3)
C1 N1 Te1 102.0(3)
C28 N2 C3 112.3(4)
C28 N2 C4 113.2(4)
C3 N2 C4 110.6(4)
O1 Te1 C20 90.74(16)
O1 Te1 C10 91.16(18)
C20 Te1 C10 97.17(17)
O1 Te1 N1 162.55(13)
C20 Te1 N1 82.38(14)
C10 Te1 N1 73.93(16)
I3 I2 I1 174.563(17)

loop_
_geom_bond_atom_site_label_1
_geom_bond_atom_site_label_2
_geom_bond_distance
C1 N1 1.473(6)
C2 N1 1.476(6)
C3 N2 1.471(7)
C4 N2 1.471(7)
C18 C17 1.371(7)
C18 C19 1.403(8)
C18 N1 1.459(6)
C17 C16 1.419(11)
C16 C15 1.352(14)
C15 C14 1.413(12)
C14 C13 1.413(12)
C14 C19 1.436(6)
C13 C12 1.327(12)
C12 C11 1.412(9)
C11 C10 1.369(8)
C10 C19 1.418(7)
C10 Te1 2.119(4)
C20 C21 1.368(6)
C20 C29 1.425(6)
C20 Te1 2.108(4)
C21 C22 1.410(7)
C22 C23 1.372(9)
C23 C24 1.400(8)
C24 C29 1.430(6)
C24 C25 1.424(7)
C25 C26 1.344(9)
C26 C27 1.397(9)
C27 C28 1.378(7)
C28 N2 1.430(6)
C28 C29 1.424(6)
N1 Te1 2.566(4)
O1 Te1 1.967(3)
I1 I2 2.9638(6)
I2 I3 2.8867(6)
